data_8101883
loop_
_publ_author_name
'Al-Harrasi, A.'
'Br\"udgam, I.'
'Hartl, H.'
'Rei\&sig, H.-U.'

_publ_section_title
;
Crystal structure of 3S,4'S,6'S-2-benzyl-3-[(tert-butyl-dimethyl-siloxy)-
(2',2'-dimethyl-1,3-dioxolan-4'-yl)-6'-methyl]-4-[2-(trimethylsilyl)
ethoxy]-3.6-dihydro-2H-1,2-oxazine, C~28~H~49~NO~5~Si~2~
;
_journal_issue 1
_journal_name_full 'Zeitschrift f\"ur Kristallographie - New Crystal Structures'
_journal_page_first 12
_journal_page_last 14
_journal_volume 221
_journal_year 2006
_chemical_formula_sum 'C28 H49 N O5 Si2'
_chemical_formula_weight 535.86
_chemical_name_systematic
;3S,4'S,6'S-2-benzyl-3-[(tert-butyldimethylsiloxy)-(2',2'-dimethyl-1,3-dioxolan-
4'-yl)-6'-methyl]-4-[2-(trimethylsilyl)ethoxy]-3.6-dihydro-2H-1,2-oxazine
;
_space_group_IT_number 4
_symmetry_cell_setting monoclinic
_symmetry_space_group_name_Hall 'P 2yb'
_symmetry_space_group_name_H-M 'P 1 21 1'
_atom_sites_solution_hydrogens geom
_atom_sites_solution_primary direct
_atom_sites_solution_secondary difmap
_audit_creation_method SHELXL-97
_cell_angle_alpha 90.00
_cell_angle_beta 102.978(5)
_cell_angle_gamma 90.00
_cell_formula_units_Z 4
_cell_length_a 14.325(3)
_cell_length_b 11.850(2)
_cell_length_c 19.459(4)
_cell_measurement_temperature 173
_cell_measurement_theta_max 27.58
_cell_measurement_theta_min 1.61
_cell_volume 3218.8(11)
_computing_cell_refinement 'BRUKER SMART'
_computing_data_collection 'BRUKER SMART'
_computing_data_reduction 'BRUKER SAINT'
_computing_publication_material 'SHELXL-97 (Sheldrick, 1997)'
_computing_structure_refinement 'SHELXL-97 (Sheldrick, 1997)'
_computing_structure_solution 'SHELXS-97 (Sheldrick, 1990)'
_diffrn_ambient_temperature 173(2)
_diffrn_measured_fraction_theta_full 0.991
_diffrn_measured_fraction_theta_max 0.991
_diffrn_measurement_device_type 'Bruker SMART CCD'
_diffrn_measurement_method 'phi/omega, Delta(omega) = 0.3\%'
_diffrn_radiation_monochromator graphite
_diffrn_radiation_source 'fine-focus sealed tube'
_diffrn_radiation_type MoK\a
_diffrn_radiation_wavelength 0.71073
_diffrn_reflns_av_R_equivalents 0.0438
_diffrn_reflns_av_sigmaI/netI 0.0936
_diffrn_reflns_limit_h_max 14
_diffrn_reflns_limit_h_min -18
_diffrn_reflns_limit_k_max 15
_diffrn_reflns_limit_k_min -15
_diffrn_reflns_limit_l_max 24
_diffrn_reflns_limit_l_min -24
_diffrn_reflns_number 22282
_diffrn_reflns_theta_full 27.58
_diffrn_reflns_theta_max 27.58
_diffrn_reflns_theta_min 1.61
_diffrn_standards_interval_count '20 sec frame'
_exptl_absorpt_coefficient_mu 0.143
_exptl_absorpt_correction_type none
_exptl_crystal_colour colorless
_exptl_crystal_density_diffrn 1.106
_exptl_crystal_density_method 'not measured'
_exptl_crystal_description plate
_exptl_crystal_F_000 1168
_exptl_crystal_size_max .65
_exptl_crystal_size_mid .13
_exptl_crystal_size_min .05
_refine_diff_density_max 0.299
_refine_diff_density_min -0.218
_refine_diff_density_rms 0.045
_refine_ls_abs_structure_details 'Flack H D (1983), Acta Cryst. A39, 876-881'
_refine_ls_abs_structure_Flack 0.01(8)
_refine_ls_extinction_method none
_refine_ls_goodness_of_fit_ref 0.884
_refine_ls_hydrogen_treatment mixed
_refine_ls_matrix_type full
_refine_ls_number_parameters 669
_refine_ls_number_reflns 14174
_refine_ls_number_restraints 1
_refine_ls_restrained_S_all 0.884
_refine_ls_R_factor_all 0.0946
_refine_ls_R_factor_gt 0.0456
_refine_ls_shift/su_max 0.003
_refine_ls_shift/su_mean 0.000
_refine_ls_structure_factor_coef Fsqd
_refine_ls_weighting_details 'calc w=1/[\s^2^(Fo^2^)+(0.0397P)^2^+0.0000P] where P=(Fo^2^+2Fc^2^)/3'
_refine_ls_weighting_scheme calc
_refine_ls_wR_factor_gt 0.0880
_refine_ls_wR_factor_ref 0.1030
_reflns_number_gt 8416
_reflns_number_total 14174
_reflns_threshold_expression >2sigma(I)
_cod_data_source_file 1267-1671.cff
_cod_data_source_block orgal2a
_cod_original_cell_volume 3218.7(12)
_cod_original_sg_symbol_H-M P12(1)1
_cod_database_code 8101883

loop_
_symmetry_equiv_pos_as_xyz
'x, y, z'
'-x, y+1/2, -z'

loop_
_atom_site_label
_atom_site_type_symbol
_atom_site_fract_x
_atom_site_fract_y
_atom_site_fract_z
_atom_site_U_iso_or_equiv
_atom_site_adp_type
_atom_site_occupancy
_atom_site_symmetry_multiplicity
_atom_site_Wyckoff_symbol
_atom_site_calc_flag
_atom_site_refinement_flags
_atom_site_disorder_assembly
_atom_site_disorder_group
Si1 Si 0.86556(6) 0.69446(7) 0.00109(4) 0.0301(2) Uani 1 2 a d . . .
Si2 Si 0.79462(6) 0.11889(6) 0.15080(5) 0.0295(2) Uani 1 2 a d . . .
O1 O 0.79181(14) 0.78081(15) 0.19982(10) 0.0288(5) Uani 1 2 a d . . .
O2 O 0.79145(12) 0.71212(15) 0.05369(9) 0.0244(4) Uani 1 2 a d . . .
O3 O 0.63532(13) 0.74053(16) -0.06208(9) 0.0272(5) Uani 1 2 a d . . .
O4 O 0.48044(14) 0.69233(19) -0.07591(10) 0.0388(6) Uani 1 2 a d . . .
O5 O 0.73322(13) 0.45900(15) 0.13462(10) 0.0300(5) Uani 1 2 a d . . .
N1 N 0.69369(16) 0.75813(18) 0.16439(11) 0.0237(5) Uani 1 2 a d . . .
C26 C 0.7470(2) 0.0198(3) 0.07706(17) 0.0411(8) Uani 1 2 a d . . .
H26A H 0.7747 0.0380 0.0367 0.062 Uiso 1 2 a calc R . .
H26B H 0.6771 0.0269 0.0632 0.062 Uiso 1 2 a calc R . .
H26C H 0.7640 -0.0577 0.0924 0.062 Uiso 1 2 a calc R . .
C27 C 0.9273(2) 0.1046(3) 0.18006(18) 0.0456(9) Uani 1 2 a d . . .
H27A H 0.9437 0.0259 0.1929 0.068 Uiso 1 2 a calc R . .
H27B H 0.9507 0.1531 0.2211 0.068 Uiso 1 2 a calc R . .
H27C H 0.9573 0.1272 0.1416 0.068 Uiso 1 2 a calc R . .
C28 C 0.7401(3) 0.0894(3) 0.22738(18) 0.0495(9) Uani 1 2 a d . . .
H28A H 0.6703 0.0960 0.2126 0.074 Uiso 1 2 a calc R . .
H28B H 0.7643 0.1440 0.2650 0.074 Uiso 1 2 a calc R . .
H28C H 0.7572 0.0129 0.2448 0.074 Uiso 1 2 a calc R . .
C25 C 0.7601(2) 0.2641(2) 0.11619(15) 0.0287(7) Uani 1 2 a d . . .
H25A H 0.7904 0.2778 0.0760 0.034 Uiso 1 2 a calc R . .
H25B H 0.6899 0.2651 0.0974 0.034 Uiso 1 2 a calc R . .
C24 C 0.7855(2) 0.3615(2) 0.16699(15) 0.0319(7) Uani 1 2 a d . . .
H24A H 0.7677 0.3437 0.2121 0.038 Uiso 1 2 a calc R . .
H24B H 0.8553 0.3763 0.1768 0.038 Uiso 1 2 a calc R . .
C10 C 0.7514(2) 0.5595(2) 0.16822(14) 0.0235(6) Uani 1 2 a d . . .
C9 C 0.8135(2) 0.5821(2) 0.22784(15) 0.0302(7) Uani 1 2 a d . . .
H9 H 0.8480 0.5223 0.2546 0.036 Uiso 1 2 a calc R . .
C8 C 0.8298(2) 0.7006(2) 0.25341(15) 0.0324(7) Uani 1 2 a d . . .
H8A H 0.7994 0.7119 0.2938 0.039 Uiso 1 2 a calc R . .
H8B H 0.8994 0.7137 0.2702 0.039 Uiso 1 2 a calc R . .
C11 C 0.68788(19) 0.6491(2) 0.12735(13) 0.0215(6) Uani 1 2 a d . . .
H11 H 0.6207 0.6218 0.1228 0.026 Uiso 1 2 a calc R . .
C7 C 0.6321(2) 0.7647(3) 0.21532(14) 0.0299(7) Uani 1 2 a d . . .
H7A H 0.6535 0.8277 0.2485 0.036 Uiso 1 2 a calc R . .
H7B H 0.6373 0.6938 0.2428 0.036 Uiso 1 2 a calc R . .
C1 C 0.5294(2) 0.7832(2) 0.17706(14) 0.0264(7) Uani 1 2 a d . . .
C6 C 0.4594(2) 0.7029(3) 0.17748(15) 0.0342(8) Uani 1 2 a d . . .
H6 H 0.4759 0.6343 0.2025 0.041 Uiso 1 2 a calc R . .
C5 C 0.3651(2) 0.7215(3) 0.14163(17) 0.0430(8) Uani 1 2 a d . . .
H5 H 0.3178 0.6655 0.1421 0.052 Uiso 1 2 a calc R . .
C4 C 0.3402(2) 0.8212(3) 0.10540(17) 0.0409(8) Uani 1 2 a d . . .
H4 H 0.2759 0.8336 0.0806 0.049 Uiso 1 2 a calc R . .
C3 C 0.4088(2) 0.9021(3) 0.10546(16) 0.0370(8) Uani 1 2 a d . . .
H3 H 0.3917 0.9713 0.0812 0.044 Uiso 1 2 a calc R . .
C2 C 0.5027(2) 0.8834(2) 0.14076(15) 0.0318(7) Uani 1 2 a d . . .
H2 H 0.5496 0.9398 0.1402 0.038 Uiso 1 2 a calc R . .
C12 C 0.70119(18) 0.6629(2) 0.05201(13) 0.0211(6) Uani 1 2 a d . . .
H12 H 0.6995 0.5865 0.0300 0.025 Uiso 1 2 a calc R . .
C13 C 0.62154(18) 0.7341(2) 0.00798(13) 0.0215(6) Uani 1 2 a d . . .
H13 H 0.6220 0.8115 0.0286 0.026 Uiso 1 2 a calc R . .
C14 C 0.5207(2) 0.6817(3) -0.00312(14) 0.0273(7) Uani 1 2 a d . . .
H14A H 0.5248 0.6013 0.0112 0.033 Uiso 1 2 a calc R . .
H14B H 0.4816 0.7226 0.0248 0.033 Uiso 1 2 a calc R . .
C15 C 0.5435(2) 0.7600(2) -0.10644(14) 0.0266(7) Uani 1 2 a d . . .
C16 C 0.5419(2) 0.7158(3) -0.17894(15) 0.0382(8) Uani 1 2 a d . . .
H16A H 0.5890 0.7569 -0.1989 0.057 Uiso 1 2 a calc R . .
H16B H 0.4779 0.7265 -0.2092 0.057 Uiso 1 2 a calc R . .
H16C H 0.5579 0.6353 -0.1761 0.057 Uiso 1 2 a calc R . .
C17 C 0.5166(3) 0.8829(3) -0.10646(17) 0.0481(9) Uani 1 2 a d . . .
H17A H 0.5158 0.9065 -0.0583 0.072 Uiso 1 2 a calc R . .
H17B H 0.4529 0.8940 -0.1370 0.072 Uiso 1 2 a calc R . .
H17C H 0.5636 0.9281 -0.1240 0.072 Uiso 1 2 a calc R . .
C19 C 0.8547(3) 0.8122(4) -0.06347(18) 0.0606(11) Uani 1 2 a d . . .
H19A H 0.7894 0.8142 -0.0926 0.091 Uiso 1 2 a calc R . .
H19B H 0.9001 0.8004 -0.0937 0.091 Uiso 1 2 a calc R . .
H19C H 0.8690 0.8838 -0.0381 0.091 Uiso 1 2 a calc R . .
C18 C 0.8414(3) 0.5580(3) -0.0465(2) 0.0682(13) Uani 1 2 a d . . .
H18A H 0.8432 0.4967 -0.0124 0.102 Uiso 1 2 a calc R . .
H18B H 0.8903 0.5447 -0.0737 0.102 Uiso 1 2 a calc R . .
H18C H 0.7780 0.5605 -0.0786 0.102 Uiso 1 2 a calc R . .
C20 C 0.9878(2) 0.6973(3) 0.06234(17) 0.0418(8) Uani 1 2 a d . . .
C22 C 0.9994(3) 0.5985(4) 0.1132(2) 0.0667(12) Uani 1 2 a d . . .
H22A H 0.9905 0.5277 0.0865 0.100 Uiso 1 2 a calc R . .
H22B H 0.9516 0.6040 0.1419 0.100 Uiso 1 2 a calc R . .
H22C H 1.0638 0.6001 0.1439 0.100 Uiso 1 2 a calc R . .
C21 C 0.9968(3) 0.8087(3) 0.10398(19) 0.0620(11) Uani 1 2 a d . . .
H21A H 0.9499 0.8096 0.1337 0.093 Uiso 1 2 a calc R . .
H21B H 0.9846 0.8723 0.0710 0.093 Uiso 1 2 a calc R . .
H21C H 1.0615 0.8151 0.1337 0.093 Uiso 1 2 a calc R . .
C23 C 1.0659(2) 0.6915(4) 0.0194(2) 0.0665(12) Uani 1 2 a d . . .
H23A H 1.1292 0.6947 0.0515 0.100 Uiso 1 2 a calc R . .
H23B H 1.0585 0.7553 -0.0133 0.100 Uiso 1 2 a calc R . .
H23C H 1.0595 0.6206 -0.0072 0.100 Uiso 1 2 a calc R . .
Si1A Si 0.86744(6) 0.45459(7) 0.49913(4) 0.0289(2) Uani 1 2 a d . . .
Si2A Si 0.79669(6) -0.12738(7) 0.65017(5) 0.0318(2) Uani 1 2 a d . . .
O4A O 0.49115(14) 0.42560(17) 0.41068(10) 0.0331(5) Uani 1 2 a d . . .
O3A O 0.64100(13) 0.49474(17) 0.43111(9) 0.0267(5) Uani 1 2 a d . . .
O2A O 0.79027(12) 0.46950(15) 0.54954(9) 0.0233(4) Uani 1 2 a d . . .
O1A O 0.78368(13) 0.53264(15) 0.69580(10) 0.0280(5) Uani 1 2 a d . . .
O5A O 0.73135(13) 0.21126(14) 0.62716(10) 0.0276(5) Uani 1 2 a d . . .
N1A N 0.68720(16) 0.50895(18) 0.65795(11) 0.0235(5) Uani 1 2 a d . . .
C25A C 0.7566(2) 0.0151(2) 0.61234(15) 0.0299(7) Uani 1 2 a d . . .
H25C H 0.7848 0.0280 0.5710 0.036 Uiso 1 2 a calc R . .
H25D H 0.6861 0.0133 0.5950 0.036 Uiso 1 2 a calc R . .
C17A C 0.5120(2) 0.6184(3) 0.37597(17) 0.0429(9) Uani 1 2 a d . . .
H17D H 0.5031 0.6434 0.4221 0.064 Uiso 1 2 a calc R . .
H17E H 0.4503 0.6199 0.3418 0.064 Uiso 1 2 a calc R . .
H17F H 0.5571 0.6690 0.3601 0.064 Uiso 1 2 a calc R . .
C15A C 0.5516(2) 0.4992(2) 0.38207(14) 0.0269(7) Uani 1 2 a d . . .
C16A C 0.5640(2) 0.4512(3) 0.31305(14) 0.0401(8) Uani 1 2 a d . . .
H16D H 0.6073 0.4996 0.2937 0.060 Uiso 1 2 a calc R . .
H16E H 0.5016 0.4476 0.2797 0.060 Uiso 1 2 a calc R . .
H16F H 0.5912 0.3751 0.3208 0.060 Uiso 1 2 a calc R . .
C14A C 0.5214(2) 0.4304(2) 0.48536(14) 0.0266(7) Uani 1 2 a d . . .
H14C H 0.5253 0.3537 0.5060 0.032 Uiso 1 2 a calc R . .
H14D H 0.4762 0.4760 0.5057 0.032 Uiso 1 2 a calc R . .
C13A C 0.62076(18) 0.4861(2) 0.49986(13) 0.0217(6) Uani 1 2 a d . . .
H13A H 0.6181 0.5629 0.5206 0.026 Uiso 1 2 a calc R . .
C12A C 0.70028(18) 0.4170(2) 0.54547(13) 0.0185(6) Uani 1 2 a d . . .
H12A H 0.7014 0.3410 0.5233 0.022 Uiso 1 2 a calc R . .
C24A C 0.7815(2) 0.1143(2) 0.66129(15) 0.0313(7) Uani 1 2 a d . . .
H24C H 0.7623 0.0992 0.7062 0.038 Uiso 1 2 a calc R . .
H24D H 0.8515 0.1279 0.6718 0.038 Uiso 1 2 a calc R . .
C10A C 0.74774(19) 0.3122(2) 0.66110(14) 0.0221(6) Uani 1 2 a d . . .
C11A C 0.68425(18) 0.4010(2) 0.61975(13) 0.0206(6) Uani 1 2 a d . . .
H11A H 0.6173 0.3722 0.6136 0.025 Uiso 1 2 a calc R . .
C8A C 0.8205(2) 0.4514(2) 0.74923(15) 0.0318(7) Uani 1 2 a d . . .
H8A1 H 0.7874 0.4601 0.7884 0.038 Uiso 1 2 a calc R . .
H8A2 H 0.8896 0.4659 0.7681 0.038 Uiso 1 2 a calc R . .
C9A C 0.8076(2) 0.3333(2) 0.72210(14) 0.0289(7) Uani 1 2 a d . . .
H9A H 0.8423 0.2734 0.7486 0.035 Uiso 1 2 a calc R . .
C22A C 0.9990(3) 0.3619(4) 0.6130(3) 0.1012(19) Uani 1 2 a d . . .
H22D H 1.0625 0.3649 0.6450 0.152 Uiso 1 2 a calc R . .
H22E H 0.9924 0.2912 0.5863 0.152 Uiso 1 2 a calc R . .
H22F H 0.9496 0.3657 0.6405 0.152 Uiso 1 2 a calc R . .
C20A C 0.9876(2) 0.4609(3) 0.56244(19) 0.0481(9) Uani 1 2 a d . . .
C21A C 0.9932(3) 0.5708(4) 0.6052(2) 0.0746(14) Uani 1 2 a d . . .
H21D H 0.9444 0.5698 0.6333 0.112 Uiso 1 2 a calc R . .
H21E H 0.9821 0.6354 0.5729 0.112 Uiso 1 2 a calc R . .
H21F H 1.0568 0.5774 0.6366 0.112 Uiso 1 2 a calc R . .
C19A C 0.8578(2) 0.5722(3) 0.43528(18) 0.0536(10) Uani 1 2 a d . . .
H19D H 0.7950 0.5696 0.4024 0.080 Uiso 1 2 a calc R . .
H19E H 0.9083 0.5650 0.4089 0.080 Uiso 1 2 a calc R . .
H19F H 0.8650 0.6442 0.4607 0.080 Uiso 1 2 a calc R . .
C18A C 0.8473(3) 0.3187(3) 0.4503(2) 0.0798(15) Uani 1 2 a d . . .
H18D H 0.8472 0.2567 0.4837 0.120 Uiso 1 2 a calc R . .
H18E H 0.8987 0.3065 0.4253 0.120 Uiso 1 2 a calc R . .
H18F H 0.7855 0.3210 0.4162 0.120 Uiso 1 2 a calc R . .
C2A C 0.4956(2) 0.6327(2) 0.63416(15) 0.0314(7) Uani 1 2 a d . . .
H2A H 0.5418 0.6913 0.6380 0.038 Uiso 1 2 a calc R . .
C7A C 0.6225(2) 0.5102(2) 0.70693(14) 0.0276(7) Uani 1 2 a d . . .
H7A1 H 0.6416 0.5711 0.7421 0.033 Uiso 1 2 a calc R . .
H7A2 H 0.6269 0.4374 0.7324 0.033 Uiso 1 2 a calc R . .
C1A C 0.5214(2) 0.5291(2) 0.66640(14) 0.0253(7) Uani 1 2 a d . . .
C5A C 0.3603(2) 0.4622(3) 0.62099(16) 0.0379(8) Uani 1 2 a d . . .
H5A H 0.3143 0.4034 0.6162 0.045 Uiso 1 2 a calc R . .
C4A C 0.3354(2) 0.5657(3) 0.58972(16) 0.0372(8) Uani 1 2 a d . . .
H4A H 0.2719 0.5784 0.5635 0.045 Uiso 1 2 a calc R . .
C6A C 0.4533(2) 0.4450(3) 0.65948(15) 0.0305(7) Uani 1 2 a d . . .
H6A H 0.4703 0.3740 0.6815 0.037 Uiso 1 2 a calc R . .
C27A C 0.9297(3) -0.1295(3) 0.6840(2) 0.0579(11) Uani 1 2 a d . . .
H27D H 0.9506 -0.2064 0.6984 0.087 Uiso 1 2 a calc R . .
H27E H 0.9474 -0.0788 0.7247 0.087 Uiso 1 2 a calc R . .
H27F H 0.9610 -0.1044 0.6468 0.087 Uiso 1 2 a calc R . .
C28A C 0.7377(3) -0.1581(3) 0.72387(17) 0.0538(10) Uani 1 2 a d . . .
H28D H 0.6682 -0.1501 0.7074 0.081 Uiso 1 2 a calc R . .
H28E H 0.7609 -0.1051 0.7626 0.081 Uiso 1 2 a calc R . .
H28F H 0.7530 -0.2354 0.7406 0.081 Uiso 1 2 a calc R . .
C26A C 0.7566(2) -0.2301(3) 0.57800(17) 0.0450(9) Uani 1 2 a d . . .
H26D H 0.7726 -0.3067 0.5958 0.067 Uiso 1 2 a calc R . .
H26E H 0.7888 -0.2142 0.5396 0.067 Uiso 1 2 a calc R . .
H26F H 0.6871 -0.2237 0.5604 0.067 Uiso 1 2 a calc R . .
C3A C 0.4025(2) 0.6504(3) 0.59649(16) 0.0381(8) Uani 1 2 a d . . .
H3A H 0.3849 0.7217 0.5751 0.046 Uiso 1 2 a calc R . .
C23A C 1.0685(2) 0.4582(4) 0.5221(2) 0.0706(13) Uani 1 2 a d . . .
H23D H 1.1306 0.4607 0.5557 0.106 Uiso 1 2 a calc R . .
H23E H 1.0625 0.5236 0.4905 0.106 Uiso 1 2 a calc R . .
H23F H 1.0638 0.3886 0.4943 0.106 Uiso 1 2 a calc R . .

loop_
_atom_site_aniso_label
_atom_site_aniso_U_11
_atom_site_aniso_U_22
_atom_site_aniso_U_33
_atom_site_aniso_U_23
_atom_site_aniso_U_13
_atom_site_aniso_U_12
Si2 0.0280(5) 0.0212(5) 0.0375(5) 0.0018(4) 0.0031(4) 0.0021(4)
Si1 0.0221(5) 0.0404(6) 0.0285(5) -0.0099(4) 0.0075(4) -0.0061(4)
O5 0.0333(11) 0.0179(10) 0.0330(11) 0.0003(9) -0.0050(9) 0.0026(9)
O1 0.0300(11) 0.0253(11) 0.0285(11) -0.0025(9) 0.0009(9) -0.0054(9)
O2 0.0198(10) 0.0288(11) 0.0242(10) -0.0030(9) 0.0040(8) -0.0027(8)
O4 0.0253(11) 0.0659(15) 0.0228(11) 0.0069(11) 0.0004(9) -0.0073(11)
O3 0.0206(10) 0.0397(12) 0.0206(10) 0.0062(9) 0.0033(8) 0.0026(9)
N1 0.0244(13) 0.0244(13) 0.0216(13) -0.0021(10) 0.0034(10) 0.0006(10)
C26 0.043(2) 0.0302(18) 0.048(2) -0.0051(16) 0.0068(16) -0.0054(15)
C27 0.0349(19) 0.045(2) 0.050(2) 0.0005(17) -0.0050(16) 0.0076(16)
C28 0.054(2) 0.037(2) 0.059(2) 0.0043(18) 0.0158(19) -0.0001(17)
C25 0.0267(16) 0.0239(15) 0.0336(17) 0.0027(13) 0.0024(13) 0.0018(12)
C24 0.0328(17) 0.0216(16) 0.0366(18) 0.0050(14) -0.0019(14) 0.0037(13)
C10 0.0263(16) 0.0210(15) 0.0229(15) 0.0024(12) 0.0047(13) 0.0018(12)
C9 0.0326(17) 0.0266(16) 0.0272(16) 0.0040(13) -0.0023(14) 0.0043(13)
C8 0.0344(17) 0.0290(17) 0.0283(17) -0.0027(14) -0.0044(14) 0.0012(14)
C11 0.0206(14) 0.0168(14) 0.0252(15) -0.0013(12) 0.0011(12) -0.0019(11)
C7 0.0345(17) 0.0323(17) 0.0217(16) -0.0007(13) 0.0039(13) 0.0057(14)
C1 0.0333(17) 0.0295(17) 0.0176(15) -0.0025(13) 0.0084(13) 0.0026(14)
C6 0.0429(19) 0.0290(18) 0.0327(18) 0.0057(15) 0.0129(15) 0.0048(15)
C5 0.038(2) 0.045(2) 0.047(2) -0.0003(18) 0.0111(16) -0.0092(16)
C4 0.0302(18) 0.047(2) 0.044(2) 0.0007(17) 0.0047(15) 0.0073(15)
C3 0.044(2) 0.0282(17) 0.0356(18) 0.0037(15) 0.0035(16) 0.0091(15)
C2 0.0376(18) 0.0256(17) 0.0342(17) -0.0009(14) 0.0124(15) 0.0006(14)
C12 0.0194(14) 0.0192(14) 0.0235(15) -0.0042(12) 0.0021(12) -0.0014(11)
C13 0.0225(14) 0.0232(15) 0.0190(14) 0.0018(12) 0.0051(12) 0.0006(11)
C14 0.0228(14) 0.0367(18) 0.0218(15) 0.0030(13) 0.0039(12) -0.0007(14)
C15 0.0232(15) 0.0343(17) 0.0216(15) 0.0033(13) 0.0034(12) 0.0016(13)
C16 0.044(2) 0.046(2) 0.0252(17) 0.0029(15) 0.0085(15) 0.0018(16)
C17 0.058(2) 0.039(2) 0.044(2) 0.0060(17) 0.0041(18) 0.0188(17)
C19 0.043(2) 0.095(3) 0.045(2) 0.019(2) 0.0125(18) -0.006(2)
C18 0.044(2) 0.083(3) 0.085(3) -0.054(3) 0.031(2) -0.016(2)
C20 0.0225(16) 0.062(2) 0.0393(19) -0.0050(18) 0.0040(14) -0.0012(16)
C22 0.039(2) 0.086(3) 0.073(3) 0.024(3) 0.008(2) 0.023(2)
C21 0.043(2) 0.087(3) 0.049(2) -0.023(2) -0.0033(18) -0.021(2)
C23 0.0216(19) 0.118(4) 0.061(3) -0.006(3) 0.0118(18) -0.004(2)
Si1A 0.0232(5) 0.0299(5) 0.0364(5) -0.0050(4) 0.0123(4) -0.0027(4)
Si2A 0.0351(5) 0.0213(5) 0.0383(5) 0.0045(4) 0.0066(4) 0.0034(4)
O4A 0.0311(12) 0.0435(13) 0.0203(10) 0.0046(10) -0.0034(9) -0.0103(10)
O3A 0.0214(10) 0.0401(12) 0.0178(10) 0.0038(9) 0.0026(8) 0.0003(9)
O2A 0.0188(10) 0.0235(10) 0.0271(10) -0.0012(9) 0.0042(8) -0.0032(8)
O1A 0.0247(11) 0.0258(11) 0.0293(11) -0.0044(9) -0.0026(9) -0.0041(9)
O5A 0.0326(11) 0.0163(10) 0.0292(11) 0.0023(9) -0.0033(9) 0.0029(8)
N1A 0.0221(12) 0.0249(13) 0.0228(13) -0.0051(10) 0.0035(10) -0.0011(10)
C25A 0.0323(17) 0.0252(16) 0.0307(17) 0.0025(14) 0.0038(14) 0.0049(13)
C17A 0.051(2) 0.0371(19) 0.0378(19) 0.0088(17) 0.0047(17) 0.0125(17)
C15A 0.0279(16) 0.0296(16) 0.0201(15) 0.0064(13) -0.0010(12) 0.0014(13)
C16A 0.055(2) 0.039(2) 0.0232(16) 0.0007(15) 0.0017(15) -0.0009(16)
C14A 0.0209(14) 0.0341(18) 0.0233(15) 0.0034(13) 0.0020(12) -0.0001(13)
C13A 0.0227(14) 0.0213(14) 0.0217(15) -0.0023(12) 0.0059(12) 0.0004(11)
C12A 0.0183(14) 0.0148(13) 0.0230(14) -0.0031(11) 0.0061(11) -0.0028(11)
C24A 0.0328(17) 0.0211(15) 0.0364(18) 0.0045(14) 0.0002(14) 0.0028(13)
C10A 0.0237(15) 0.0182(15) 0.0238(15) -0.0004(12) 0.0040(12) 0.0009(12)
C11A 0.0188(14) 0.0165(14) 0.0255(15) -0.0015(12) 0.0027(12) -0.0023(11)
C8A 0.0301(17) 0.0324(18) 0.0283(17) -0.0003(14) -0.0032(14) 0.0005(14)
C9A 0.0316(17) 0.0249(16) 0.0265(17) 0.0024(13) -0.0014(14) 0.0031(13)
C22A 0.041(2) 0.132(5) 0.133(4) 0.084(4) 0.023(3) 0.034(3)
C20A 0.0194(16) 0.070(3) 0.056(2) 0.019(2) 0.0113(16) 0.0042(17)
C21A 0.043(2) 0.125(4) 0.052(2) -0.017(3) 0.002(2) -0.030(3)
C19A 0.041(2) 0.079(3) 0.043(2) 0.017(2) 0.0135(17) -0.006(2)
C18A 0.061(3) 0.064(3) 0.133(4) -0.060(3) 0.063(3) -0.020(2)
C2A 0.0342(17) 0.0273(17) 0.0333(18) 0.0000(14) 0.0085(14) 0.0004(14)
C7A 0.0304(16) 0.0313(16) 0.0220(15) -0.0026(13) 0.0081(13) 0.0052(13)
C1A 0.0325(17) 0.0274(16) 0.0182(15) -0.0007(12) 0.0103(13) 0.0037(13)
C5A 0.0300(17) 0.047(2) 0.0385(19) 0.0017(17) 0.0113(15) -0.0057(15)
C4A 0.0310(18) 0.047(2) 0.0328(18) 0.0014(16) 0.0052(14) 0.0056(15)
C6A 0.0317(17) 0.0318(18) 0.0312(17) 0.0068(14) 0.0139(14) 0.0048(14)
C27A 0.046(2) 0.046(2) 0.073(3) 0.007(2) -0.006(2) 0.0115(18)
C28A 0.074(3) 0.042(2) 0.049(2) 0.0093(18) 0.021(2) -0.0032(19)
C26A 0.055(2) 0.0298(18) 0.053(2) -0.0042(17) 0.0175(18) -0.0011(16)
C3A 0.045(2) 0.0305(18) 0.0379(19) 0.0075(15) 0.0072(16) 0.0100(15)
C23A 0.0224(19) 0.110(4) 0.081(3) 0.013(3) 0.015(2) 0.002(2)

loop_
_atom_type_symbol
_atom_type_description
_atom_type_scat_dispersion_real
_atom_type_scat_dispersion_imag
_atom_type_scat_source
C C 0.0033 0.0016 'International Tables Vol C Tables 4.2.6.8 and 6.1.1.4'
H H 0.0000 0.0000 'International Tables Vol C Tables 4.2.6.8 and 6.1.1.4'
N N 0.0061 0.0033 'International Tables Vol C Tables 4.2.6.8 and 6.1.1.4'
O O 0.0106 0.0060 'International Tables Vol C Tables 4.2.6.8 and 6.1.1.4'
Si Si 0.0817 0.0704 'International Tables Vol C Tables 4.2.6.8 and 6.1.1.4'

loop_
_geom_angle_atom_site_label_1
_geom_angle_atom_site_label_2
_geom_angle_atom_site_label_3
_geom_angle
_geom_angle_site_symmetry_1
_geom_angle_site_symmetry_3
_geom_angle_publ_flag
C26 Si2 C28 110.56(15) . . ?
C26 Si2 C27 110.49(15) . . ?
C28 Si2 C27 108.65(16) . . ?
C26 Si2 C25 106.32(14) . . ?
C28 Si2 C25 109.60(15) . . ?
C27 Si2 C25 111.21(15) . . ?
O2 Si1 C18 110.31(14) . . ?
O2 Si1 C19 110.93(14) . . ?
C18 Si1 C19 109.77(19) . . ?
O2 Si1 C20 104.02(12) . . ?
C18 Si1 C20 111.94(17) . . ?
C19 Si1 C20 109.78(16) . . ?
C10 O5 C24 117.9(2) . . ?
C8 O1 N1 113.3(2) . . ?
C12 O2 Si1 130.43(16) . . ?
C14 O4 C15 108.3(2) . . ?
C15 O3 C13 106.4(2) . . ?
O1 N1 C7 109.58(19) . . ?
O1 N1 C11 109.80(19) . . ?
C7 N1 C11 113.6(2) . . ?
C24 C25 Si2 117.47(19) . . ?
O5 C24 C25 107.5(2) . . ?
C9 C10 O5 128.3(3) . . ?
C9 C10 C11 122.0(3) . . ?
O5 C10 C11 109.7(2) . . ?
C10 C9 C8 120.5(3) . . ?
O1 C8 C9 112.2(2) . . ?
N1 C11 C10 113.5(2) . . ?
N1 C11 C12 111.7(2) . . ?
C10 C11 C12 113.1(2) . . ?
N1 C7 C1 110.0(2) . . ?
C6 C1 C2 118.2(3) . . ?
C6 C1 C7 121.7(3) . . ?
C2 C1 C7 120.1(3) . . ?
C1 C6 C5 120.7(3) . . ?
C4 C5 C6 120.2(3) . . ?
C3 C4 C5 119.6(3) . . ?
C4 C3 C2 120.3(3) . . ?
C3 C2 C1 121.0(3) . . ?
O2 C12 C13 110.6(2) . . ?
O2 C12 C11 109.4(2) . . ?
C13 C12 C11 111.1(2) . . ?
O3 C13 C12 108.8(2) . . ?
O3 C13 C14 102.4(2) . . ?
C12 C13 C14 114.6(2) . . ?
O4 C14 C13 105.3(2) . . ?
O3 C15 O4 104.0(2) . . ?
O3 C15 C16 109.3(2) . . ?
O4 C15 C16 108.5(2) . . ?
O3 C15 C17 111.0(2) . . ?
O4 C15 C17 110.9(3) . . ?
C16 C15 C17 112.8(3) . . ?
C22 C20 C21 109.5(3) . . ?
C22 C20 C23 109.4(3) . . ?
C21 C20 C23 109.9(3) . . ?
C22 C20 Si1 110.4(2) . . ?
C21 C20 Si1 107.7(2) . . ?
C23 C20 Si1 109.9(2) . . ?
O2A Si1A C19A 111.16(14) . . ?
O2A Si1A C18A 110.50(14) . . ?
C19A Si1A C18A 109.2(2) . . ?
O2A Si1A C20A 104.14(13) . . ?
C19A Si1A C20A 109.21(16) . . ?
C18A Si1A C20A 112.53(19) . . ?
C26A Si2A C28A 109.86(16) . . ?
C26A Si2A C27A 112.13(16) . . ?
C28A Si2A C27A 109.23(17) . . ?
C26A Si2A C25A 106.15(14) . . ?
C28A Si2A C25A 109.06(15) . . ?
C27A Si2A C25A 110.33(15) . . ?
C14A O4A C15A 107.6(2) . . ?
C15A O3A C13A 106.8(2) . . ?
C12A O2A Si1A 130.13(16) . . ?
C8A O1A N1A 113.32(19) . . ?
C10A O5A C24A 117.7(2) . . ?
O1A N1A C7A 109.79(19) . . ?
O1A N1A C11A 110.01(19) . . ?
C7A N1A C11A 112.6(2) . . ?
C24A C25A Si2A 116.45(19) . . ?
O3A C15A O4A 104.5(2) . . ?
O3A C15A C16A 108.5(2) . . ?
O4A C15A C16A 108.7(2) . . ?
O3A C15A C17A 110.7(2) . . ?
O4A C15A C17A 110.6(3) . . ?
C16A C15A C17A 113.5(2) . . ?
O4A C14A C13A 105.2(2) . . ?
O3A C13A C12A 107.6(2) . . ?
O3A C13A C14A 103.4(2) . . ?
C12A C13A C14A 114.7(2) . . ?
O2A C12A C13A 110.5(2) . . ?
O2A C12A C11A 109.3(2) . . ?
C13A C12A C11A 111.6(2) . . ?
O5A C24A C25A 108.0(2) . . ?
C9A C10A O5A 127.5(2) . . ?
C9A C10A C11A 122.8(2) . . ?
O5A C10A C11A 109.8(2) . . ?
N1A C11A C10A 113.1(2) . . ?
N1A C11A C12A 112.1(2) . . ?
C10A C11A C12A 113.1(2) . . ?
O1A C8A C9A 112.2(2) . . ?
C10A C9A C8A 119.9(3) . . ?
C22A C20A C21A 108.6(3) . . ?
C22A C20A C23A 109.4(3) . . ?
C21A C20A C23A 109.8(3) . . ?
C22A C20A Si1A 110.1(3) . . ?
C21A C20A Si1A 108.5(2) . . ?
C23A C20A Si1A 110.4(3) . . ?
C3A C2A C1A 119.9(3) . . ?
N1A C7A C1A 109.6(2) . . ?
C6A C1A C2A 118.9(3) . . ?
C6A C1A C7A 121.4(3) . . ?
C2A C1A C7A 119.7(3) . . ?
C4A C5A C6A 119.4(3) . . ?
C3A C4A C5A 120.0(3) . . ?
C1A C6A C5A 121.2(3) . . ?
C4A C3A C2A 120.6(3) . . ?

loop_
_geom_bond_atom_site_label_1
_geom_bond_atom_site_label_2
_geom_bond_distance
_geom_bond_site_symmetry_2
_geom_bond_publ_flag
Si2 C26 1.861(3) . ?
Si2 C28 1.864(3) . ?
Si2 C27 1.865(3) . ?
Si2 C25 1.873(3) . ?
Si1 O2 1.6452(19) . ?
Si1 C18 1.857(4) . ?
Si1 C19 1.860(4) . ?
Si1 C20 1.885(3) . ?
O5 C10 1.356(3) . ?
O5 C24 1.443(3) . ?
O1 C8 1.425(3) . ?
O1 N1 1.445(3) . ?
O2 C12 1.412(3) . ?
O4 C14 1.410(3) . ?
O4 C15 1.432(3) . ?
O3 C15 1.421(3) . ?
O3 C13 1.423(3) . ?
N1 C7 1.469(3) . ?
N1 C11 1.473(3) . ?
C25 C24 1.510(4) . ?
C10 C9 1.321(4) . ?
C10 C11 1.503(4) . ?
C9 C8 1.491(4) . ?
C11 C12 1.529(4) . ?
C7 C1 1.508(4) . ?
C1 C6 1.384(4) . ?
C1 C2 1.391(4) . ?
C6 C5 1.391(4) . ?
C5 C4 1.381(4) . ?
C4 C3 1.373(4) . ?
C3 C2 1.384(4) . ?
C12 C13 1.520(4) . ?
C13 C14 1.543(4) . ?
C15 C16 1.500(4) . ?
C15 C17 1.506(4) . ?
C20 C22 1.517(5) . ?
C20 C21 1.538(5) . ?
C20 C23 1.540(4) . ?
Si1A O2A 1.6438(19) . ?
Si1A C19A 1.851(3) . ?
Si1A C18A 1.859(3) . ?
Si1A C20A 1.880(3) . ?
Si2A C26A 1.850(3) . ?
Si2A C28A 1.857(3) . ?
Si2A C27A 1.872(4) . ?
Si2A C25A 1.880(3) . ?
O4A C14A 1.421(3) . ?
O4A C15A 1.427(3) . ?
O3A C15A 1.416(3) . ?
O3A C13A 1.435(3) . ?
O2A C12A 1.418(3) . ?
O1A C8A 1.428(3) . ?
O1A N1A 1.440(3) . ?
O5A C10A 1.361(3) . ?
O5A C24A 1.437(3) . ?
N1A C7A 1.471(3) . ?
N1A C11A 1.475(3) . ?
C25A C24A 1.504(4) . ?
C17A C15A 1.517(4) . ?
C15A C16A 1.505(4) . ?
C14A C13A 1.537(4) . ?
C13A C12A 1.517(4) . ?
C12A C11A 1.525(3) . ?
C10A C9A 1.323(4) . ?
C10A C11A 1.501(3) . ?
C8A C9A 1.492(4) . ?
C22A C20A 1.516(5) . ?
C20A C21A 1.538(5) . ?
C20A C23A 1.539(4) . ?
C2A C3A 1.386(4) . ?
C2A C1A 1.391(4) . ?
C7A C1A 1.502(4) . ?
C1A C6A 1.380(4) . ?
C5A C4A 1.379(4) . ?
C5A C6A 1.389(4) . ?
C4A C3A 1.376(4) . ?

loop_
_geom_torsion_atom_site_label_1
_geom_torsion_atom_site_label_2
_geom_torsion_atom_site_label_3
_geom_torsion_atom_site_label_4
_geom_torsion
_geom_torsion_site_symmetry_1
_geom_torsion_site_symmetry_2
_geom_torsion_site_symmetry_3
_geom_torsion_site_symmetry_4
_geom_torsion_publ_flag
C18 Si1 O2 C12 -21.7(3) . . . . ?
C19 Si1 O2 C12 100.2(2) . . . . ?
C20 Si1 O2 C12 -141.9(2) . . . . ?
C8 O1 N1 C7 62.3(3) . . . . ?
C8 O1 N1 C11 -63.1(3) . . . . ?
C26 Si2 C25 C24 176.8(2) . . . . ?
C28 Si2 C25 C24 57.2(3) . . . . ?
C27 Si2 C25 C24 -62.9(3) . . . . ?
C10 O5 C24 C25 -174.3(2) . . . . ?
Si2 C25 C24 O5 -166.59(19) . . . . ?
C24 O5 C10 C9 1.3(4) . . . . ?
C24 O5 C10 C11 -178.3(2) . . . . ?
O5 C10 C9 C8 174.4(3) . . . . ?
C11 C10 C9 C8 -6.1(4) . . . . ?
N1 O1 C8 C9 50.0(3) . . . . ?
C10 C9 C8 O1 -14.8(4) . . . . ?
O1 N1 C11 C10 39.6(3) . . . . ?
C7 N1 C11 C10 -83.5(3) . . . . ?
O1 N1 C11 C12 -89.7(2) . . . . ?
C7 N1 C11 C12 147.2(2) . . . . ?
C9 C10 C11 N1 -7.0(4) . . . . ?
O5 C10 C11 N1 172.6(2) . . . . ?
C9 C10 C11 C12 121.6(3) . . . . ?
O5 C10 C11 C12 -58.8(3) . . . . ?
O1 N1 C7 C1 159.7(2) . . . . ?
C11 N1 C7 C1 -77.1(3) . . . . ?
N1 C7 C1 C6 114.7(3) . . . . ?
N1 C7 C1 C2 -66.1(3) . . . . ?
C2 C1 C6 C5 0.9(4) . . . . ?
C7 C1 C6 C5 -179.8(3) . . . . ?
C1 C6 C5 C4 -0.4(5) . . . . ?
C6 C5 C4 C3 -0.6(5) . . . . ?
C5 C4 C3 C2 0.9(5) . . . . ?
C4 C3 C2 C1 -0.4(5) . . . . ?
C6 C1 C2 C3 -0.5(4) . . . . ?
C7 C1 C2 C3 -179.8(3) . . . . ?
Si1 O2 C12 C13 -90.0(3) . . . . ?
Si1 O2 C12 C11 147.27(18) . . . . ?
N1 C11 C12 O2 59.3(3) . . . . ?
C10 C11 C12 O2 -70.2(3) . . . . ?
N1 C11 C12 C13 -63.1(3) . . . . ?
C10 C11 C12 C13 167.4(2) . . . . ?
C15 O3 C13 C12 154.1(2) . . . . ?
C15 O3 C13 C14 32.5(3) . . . . ?
O2 C12 C13 O3 60.5(3) . . . . ?
C11 C12 C13 O3 -177.7(2) . . . . ?
O2 C12 C13 C14 174.4(2) . . . . ?
C11 C12 C13 C14 -63.8(3) . . . . ?
C15 O4 C14 C13 -7.9(3) . . . . ?
O3 C13 C14 O4 -14.9(3) . . . . ?
C12 C13 C14 O4 -132.5(2) . . . . ?
C13 O3 C15 O4 -38.2(3) . . . . ?
C13 O3 C15 C16 -153.9(2) . . . . ?
C13 O3 C15 C17 81.0(3) . . . . ?
C14 O4 C15 O3 27.9(3) . . . . ?
C14 O4 C15 C16 144.2(2) . . . . ?
C14 O4 C15 C17 -91.4(3) . . . . ?
O2 Si1 C20 C22 63.9(3) . . . . ?
C18 Si1 C20 C22 -55.2(3) . . . . ?
C19 Si1 C20 C22 -177.4(3) . . . . ?
O2 Si1 C20 C21 -55.7(2) . . . . ?
C18 Si1 C20 C21 -174.8(2) . . . . ?
C19 Si1 C20 C21 63.1(3) . . . . ?
O2 Si1 C20 C23 -175.3(3) . . . . ?
C18 Si1 C20 C23 65.6(3) . . . . ?
C19 Si1 C20 C23 -56.6(3) . . . . ?
C19A Si1A O2A C12A 100.6(2) . . . . ?
C18A Si1A O2A C12A -20.9(3) . . . . ?
C20A Si1A O2A C12A -142.0(2) . . . . ?
C8A O1A N1A C7A 61.2(3) . . . . ?
C8A O1A N1A C11A -63.2(3) . . . . ?
C26A Si2A C25A C24A -179.6(2) . . . . ?
C28A Si2A C25A C24A 62.1(3) . . . . ?
C27A Si2A C25A C24A -57.9(3) . . . . ?
C13A O3A C15A O4A -36.3(3) . . . . ?
C13A O3A C15A C16A -152.1(2) . . . . ?
C13A O3A C15A C17A 82.8(3) . . . . ?
C14A O4A C15A O3A 31.7(3) . . . . ?
C14A O4A C15A C16A 147.4(2) . . . . ?
C14A O4A C15A C17A -87.4(3) . . . . ?
C15A O4A C14A C13A -15.1(3) . . . . ?
C15A O3A C13A C12A 148.0(2) . . . . ?
C15A O3A C13A C14A 26.2(3) . . . . ?
O4A C14A C13A O3A -6.6(3) . . . . ?
O4A C14A C13A C12A -123.5(2) . . . . ?
Si1A O2A C12A C13A -90.1(3) . . . . ?
Si1A O2A C12A C11A 146.77(18) . . . . ?
O3A C13A C12A O2A 59.3(3) . . . . ?
C14A C13A C12A O2A 173.7(2) . . . . ?
O3A C13A C12A C11A -178.9(2) . . . . ?
C14A C13A C12A C11A -64.5(3) . . . . ?
C10A O5A C24A C25A -176.7(2) . . . . ?
Si2A C25A C24A O5A -170.24(19) . . . . ?
C24A O5A C10A C9A 2.1(4) . . . . ?
C24A O5A C10A C11A -176.1(2) . . . . ?
O1A N1A C11A C10A 39.4(3) . . . . ?
C7A N1A C11A C10A -83.4(3) . . . . ?
O1A N1A C11A C12A -90.0(2) . . . . ?
C7A N1A C11A C12A 147.2(2) . . . . ?
C9A C10A C11A N1A -6.9(4) . . . . ?
O5A C10A C11A N1A 171.5(2) . . . . ?
C9A C10A C11A C12A 122.0(3) . . . . ?
O5A C10A C11A C12A -59.6(3) . . . . ?
O2A C12A C11A N1A 58.6(3) . . . . ?
C13A C12A C11A N1A -63.9(3) . . . . ?
O2A C12A C11A C10A -70.8(3) . . . . ?
C13A C12A C11A C10A 166.8(2) . . . . ?
N1A O1A C8A C9A 50.4(3) . . . . ?
O5A C10A C9A C8A 176.2(3) . . . . ?
C11A C10A C9A C8A -5.7(4) . . . . ?
O1A C8A C9A C10A -15.4(4) . . . . ?
O2A Si1A C20A C22A 64.0(3) . . . . ?
C19A Si1A C20A C22A -177.2(3) . . . . ?
C18A Si1A C20A C22A -55.7(3) . . . . ?
O2A Si1A C20A C21A -54.8(3) . . . . ?
C19A Si1A C20A C21A 64.0(3) . . . . ?
C18A Si1A C20A C21A -174.5(3) . . . . ?
O2A Si1A C20A C23A -175.2(3) . . . . ?
C19A Si1A C20A C23A -56.3(3) . . . . ?
C18A Si1A C20A C23A 65.1(3) . . . . ?
O1A N1A C7A C1A 158.9(2) . . . . ?
C11A N1A C7A C1A -78.2(3) . . . . ?
C3A C2A C1A C6A 0.7(4) . . . . ?
C3A C2A C1A C7A 179.7(3) . . . . ?
N1A C7A C1A C6A 111.1(3) . . . . ?
N1A C7A C1A C2A -67.9(3) . . . . ?
C6A C5A C4A C3A 0.3(5) . . . . ?
C2A C1A C6A C5A 0.2(4) . . . . ?
C7A C1A C6A C5A -178.9(3) . . . . ?
C4A C5A C6A C1A -0.7(4) . . . . ?
C5A C4A C3A C2A 0.5(5) . . . . ?
C1A C2A C3A C4A -1.0(5) . . . . ?
